data_4025959
loop_
_publ_author_name
'Amol M. Kendhale'
'Legiso Poniman'
'Zeyuan Dong'
'Katta Laxmi-Reddy'
'Brice Kauffmann'
'Yann Ferrand'
'Ivan Huc'

_publ_section_title
;
 Absolute Control of Helical Handedness in Quinoline Oligoamides
;
_journal_name_full 'Journal of Organic Chemistry'
_journal_page_first 195
_journal_page_last 200
_journal_paper_doi 10.1021/jo1019442
_journal_volume 76
_journal_year 2011
_chemical_absolute_configuration rmad
_chemical_formula_sum 'C58 H50 N8 O8'
_chemical_formula_weight 987.06
_chemical_name_systematic
; 
 ? 
;
_space_group_IT_number 4
_symmetry_cell_setting monoclinic
_symmetry_space_group_name_Hall 'P 2yb'
_symmetry_space_group_name_H-M 'P 1 21 1'
_atom_sites_solution_hydrogens geom
_atom_sites_solution_primary direct
_atom_sites_solution_secondary difmap
_audit_creation_method SHELXL-97
_cell_angle_alpha 90.00
_cell_angle_beta 103.209(7)
_cell_angle_gamma 90.00
_cell_formula_units_Z 2
_cell_length_a 8.7378(9)
_cell_length_b 30.430(3)
_cell_length_c 10.3160(11)
_cell_measurement_temperature 213(2)
_cell_volume 2670.4(5)
_computing_structure_refinement 'SHELXL-97 (Sheldrick, 2008)'
_computing_structure_solution 'SHELXD-97 (Sheldrick, 2008)'
_diffrn_ambient_temperature 213(2)
_diffrn_measured_fraction_theta_full 0.896
_diffrn_measured_fraction_theta_max 0.896
_diffrn_radiation_monochromator 'osmic varimax mirrors'
_diffrn_radiation_source 'rotating anode'
_diffrn_radiation_type CuK\a
_diffrn_radiation_wavelength 1.54180
_diffrn_reflns_av_R_equivalents 0.0356
_diffrn_reflns_av_sigmaI/netI 0.0301
_diffrn_reflns_limit_h_max 10
_diffrn_reflns_limit_h_min -8
_diffrn_reflns_limit_k_max 34
_diffrn_reflns_limit_k_min -34
_diffrn_reflns_limit_l_max 11
_diffrn_reflns_limit_l_min -11
_diffrn_reflns_number 21698
_diffrn_reflns_theta_full 63.82
_diffrn_reflns_theta_max 63.82
_diffrn_reflns_theta_min 4.40
_exptl_absorpt_coefficient_mu 0.679
_exptl_absorpt_correction_type none
_exptl_crystal_density_diffrn 1.228
_exptl_crystal_F_000 1036
_exptl_crystal_size_max 0.2
_exptl_crystal_size_mid 0.1
_exptl_crystal_size_min 0.1
_refine_diff_density_max 0.357
_refine_diff_density_min -0.193
_refine_diff_density_rms 0.065
_refine_ls_abs_structure_details 'Flack H D (1983), Acta Cryst. A39, 876-881'
_refine_ls_abs_structure_Flack 0.1(2)
_refine_ls_extinction_coef 0.0000
_refine_ls_extinction_expression Fc^*^=kFc[1+0.001xFc^2^\l^3^/sin(2\q)]^-1/4^
_refine_ls_extinction_method SHELXL
_refine_ls_goodness_of_fit_ref 1.041
_refine_ls_hydrogen_treatment constr
_refine_ls_matrix_type full
_refine_ls_number_parameters 659
_refine_ls_number_reflns 7651
_refine_ls_number_restraints 2
_refine_ls_restrained_S_all 1.041
_refine_ls_R_factor_all 0.0667
_refine_ls_R_factor_gt 0.0649
_refine_ls_shift/su_max 0.073
_refine_ls_shift/su_mean 0.016
_refine_ls_structure_factor_coef Fsqd
_refine_ls_weighting_details 'calc w=1/[\s^2^(Fo^2^)+(0.1224P)^2^+0.2979P] where P=(Fo^2^+2Fc^2^)/3'
_refine_ls_weighting_scheme calc
_refine_ls_wR_factor_gt 0.1757
_refine_ls_wR_factor_ref 0.1795
_reflns_number_gt 7257
_reflns_number_total 7651
_reflns_threshold_expression >2sigma(I)
_cod_data_source_file jo1019442_si_001.cif
_cod_data_source_block ak2
_cod_database_code 4025959

loop_
_symmetry_equiv_pos_as_xyz
'x, y, z'
'-x, y+1/2, -z'

loop_
_atom_site_label
_atom_site_type_symbol
_atom_site_fract_x
_atom_site_fract_y
_atom_site_fract_z
_atom_site_U_iso_or_equiv
_atom_site_adp_type
_atom_site_occupancy
_atom_site_symmetry_multiplicity
_atom_site_calc_flag
_atom_site_refinement_flags
N4 N 0.0447(3) 0.10106(8) 0.2376(2) 0.0549(6) Uani 1 1 d .
O5 O -0.3344(3) 0.08317(8) 0.0514(3) 0.0746(6) Uani 1 1 d .
N6 N 0.0264(3) -0.03297(8) 0.2524(3) 0.0627(7) Uani 1 1 d .
N2 N 0.3519(3) 0.00839(8) 0.1479(3) 0.0586(6) Uani 1 1 d .
O12 O -0.0056(3) 0.07809(8) -0.0907(2) 0.0711(6) Uani 1 1 d .
C006 C -0.1919(4) -0.00465(10) 0.0909(3) 0.0603(8) Uani 1 1 d .
O8 O 0.2645(3) -0.01790(8) 0.4605(3) 0.0762(7) Uani 1 1 d .
O4 O -0.1144(3) 0.22339(7) 0.3251(2) 0.0695(6) Uani 1 1 d .
C009 C -0.0927(4) -0.04091(10) 0.1438(3) 0.0630(8) Uani 1 1 d .
C010 C -0.1041(4) 0.11110(10) 0.2014(3) 0.0567(7) Uani 1 1 d .
C011 C 0.1448(4) 0.13229(9) 0.3013(3) 0.0565(7) Uani 1 1 d .
C012 C 0.4320(4) -0.06830(10) 0.1420(4) 0.0645(8) Uani 1 1 d .
C013 C 0.0921(4) 0.17394(10) 0.3345(3) 0.0595(7) Uani 1 1 d .
C014 C 0.3367(4) -0.03248(10) 0.0886(3) 0.0612(7) Uani 1 1 d .
N5 N -0.1468(3) 0.03531(8) 0.1544(3) 0.0607(7) Uani 1 1 d .
H5 H -0.0660 0.0340 0.2200 0.073 Uiso 1 1 calc R
O2 O 0.6405(3) -0.09565(8) 0.3068(3) 0.0799(7) Uani 1 1 d .
C017 C -0.0698(4) 0.18289(10) 0.2919(3) 0.0601(8) Uani 1 1 d .
C018 C -0.3169(4) -0.01092(11) -0.0141(4) 0.0662(8) Uani 1 1 d .
H018 H -0.3849 0.0122 -0.0458 0.079 Uiso 1 1 calc R
C019 C 0.5749(4) -0.01908(11) 0.3110(4) 0.0641(8) Uani 1 1 d .
H019 H 0.6566 -0.0130 0.3840 0.077 Uiso 1 1 calc R
C020 C -0.1215(5) -0.08256(11) 0.0825(4) 0.0695(9) Uani 1 1 d .
C021 C 0.1150(5) -0.06660(11) 0.3036(4) 0.0686(9) Uani 1 1 d .
C022 C 0.2153(4) -0.03760(11) -0.0284(3) 0.0670(8) Uani 1 1 d .
N3 N 0.3438(3) 0.08039(9) 0.2931(3) 0.0676(7) Uani 1 1 d .
H3 H 0.2669 0.0669 0.2414 0.081 Uiso 1 1 calc R
N1 N 0.1290(4) -0.00002(9) -0.0734(3) 0.0681(7) Uani 1 1 d .
H1 H 0.1432 0.0219 -0.0194 0.082 Uiso 1 1 calc R
C025 C -0.2100(4) 0.07546(10) 0.1287(3) 0.0578(7) Uani 1 1 d .
O6 O -0.0525(4) -0.15637(9) 0.0806(3) 0.0976(9) Uani 1 1 d .
O3 O 0.6042(3) 0.07210(9) 0.3879(3) 0.0862(8) Uani 1 1 d .
C028 C -0.1700(4) 0.15122(10) 0.2253(3) 0.0616(8) Uani 1 1 d .
H028 H -0.2774 0.1564 0.1972 0.074 Uiso 1 1 calc R
O7 O 0.3214(5) -0.08943(10) 0.4848(4) 0.1094(11) Uani 1 1 d .
C030 C 0.4063(5) -0.10968(12) 0.0780(4) 0.0747(10) Uani 1 1 d .
H030 H 0.4681 -0.1337 0.1123 0.090 Uiso 1 1 calc R
C031 C -0.0186(5) -0.11713(10) 0.1414(4) 0.0739(10) Uani 1 1 d .
C032 C 0.2436(5) -0.05967(12) 0.4233(4) 0.0747(9) Uani 1 1 d .
C033 C 0.5537(4) -0.06034(11) 0.2569(4) 0.0667(8) Uani 1 1 d .
C034 C 0.2915(5) -0.11374(13) -0.0330(4) 0.0804(11) Uani 1 1 d .
H034 H 0.2749 -0.1410 -0.0747 0.096 Uiso 1 1 calc R
C035 C 0.4122(5) 0.15104(12) 0.4082(4) 0.0758(10) Uani 1 1 d .
H035 H 0.5183 0.1439 0.4330 0.091 Uiso 1 1 calc R
C036 C 0.2041(4) 0.20374(11) 0.4057(4) 0.0709(9) Uani 1 1 d .
H036 H 0.1724 0.2314 0.4277 0.085 Uiso 1 1 calc R
C037 C 0.3058(4) 0.12188(10) 0.3379(3) 0.0624(8) Uani 1 1 d .
C038 C -0.2467(5) -0.08764(12) -0.0271(4) 0.0770(10) Uani 1 1 d .
H038 H -0.2654 -0.1149 -0.0684 0.092 Uiso 1 1 calc R
C039 C -0.3423(5) -0.05314(13) -0.0747(4) 0.0778(10) Uani 1 1 d .
H039 H -0.4256 -0.0572 -0.1480 0.093 Uiso 1 1 calc R
C040 C 0.1959(5) -0.07837(13) -0.0880(4) 0.0792(10) Uani 1 1 d .
H040 H 0.1185 -0.0825 -0.1656 0.095 Uiso 1 1 calc R
O11 O 0.0026(5) 0.15045(10) -0.0484(3) 0.1010(10) Uani 1 1 d .
C042 C 0.4678(4) 0.01398(10) 0.2517(3) 0.0593(7) Uani 1 1 d .
C043 C 0.0986(5) -0.10941(12) 0.2499(4) 0.0801(11) Uani 1 1 d .
H043 H 0.1666 -0.1318 0.2881 0.096 Uiso 1 1 calc R
C044 C 0.4811(4) 0.05853(11) 0.3185(3) 0.0655(8) Uani 1 1 d .
C045 C -0.2741(4) 0.23571(11) 0.2751(4) 0.0725(9) Uani 1 1 d .
H04A H -0.3421 0.2170 0.3132 0.087 Uiso 1 1 calc R
H04B H -0.3021 0.2321 0.1791 0.087 Uiso 1 1 calc R
C046 C 0.7501(5) -0.09246(14) 0.4335(4) 0.0818(11) Uani 1 1 d .
H04C H 0.7000 -0.0789 0.4983 0.098 Uiso 1 1 calc R
H04D H 0.8393 -0.0745 0.4257 0.098 Uiso 1 1 calc R
C047 C -0.0150(5) 0.12138(12) -0.1272(4) 0.0731(9) Uani 1 1 d .
O1 O -0.0160(5) -0.02090(10) -0.2763(3) 0.1008(11) Uani 1 1 d .
C049 C -0.0376(5) 0.05265(12) -0.2149(3) 0.0668(8) Uani 1 1 d .
C050 C -0.2142(5) 0.05769(15) -0.2724(4) 0.0833(11) Uani 1 1 d .
H05A H -0.2740 0.0515 -0.2060 0.100 Uiso 1 1 calc R
H05B H -0.2500 0.0386 -0.3487 0.100 Uiso 1 1 calc R
C051 C 0.3835(6) -0.01030(17) 0.5788(4) 0.0925(13) Uani 1 1 d .
H05C H 0.3896 0.0206 0.5985 0.139 Uiso 1 1 calc R
H05D H 0.4830 -0.0204 0.5658 0.139 Uiso 1 1 calc R
H05E H 0.3577 -0.0260 0.6517 0.139 Uiso 1 1 calc R
C052 C 0.8041(6) -0.13796(15) 0.4776(5) 0.0976(14) Uani 1 1 d D
H052 H 0.8594 -0.1503 0.4133 0.117 Uiso 1 1 calc R
C053 C 0.0255(5) 0.00654(12) -0.1912(3) 0.0719(9) Uani 1 1 d .
C054 C 0.3586(5) 0.19213(13) 0.4423(4) 0.0799(11) Uani 1 1 d .
H054 H 0.4305 0.2119 0.4911 0.096 Uiso 1 1 calc R
C055 C -0.2961(5) 0.28337(13) 0.3109(5) 0.0822(11) Uani 1 1 d .
H055 H -0.2207 0.3013 0.2767 0.099 Uiso 1 1 calc R
C056 C -0.2263(6) 0.10654(18) -0.3132(4) 0.0986(15) Uani 1 1 d .
H05F H -0.2899 0.1228 -0.2639 0.118 Uiso 1 1 calc R
H05G H -0.2714 0.1098 -0.4078 0.118 Uiso 1 1 calc R
C057 C 0.0421(7) -0.19397(14) 0.1355(6) 0.1126(17) Uani 1 1 d .
H05H H 0.0560 -0.1948 0.2315 0.135 Uiso 1 1 calc R
H05I H 0.1449 -0.1923 0.1149 0.135 Uiso 1 1 calc R
C058 C 0.0363(5) 0.08189(13) -0.3061(3) 0.0730(9) Uani 1 1 d .
C059 C -0.0533(6) 0.12247(14) -0.2772(4) 0.0817(11) Uani 1 1 d .
C060 C 0.2149(6) 0.08652(18) -0.2560(5) 0.0996(14) Uani 1 1 d .
H06A H 0.2386 0.0958 -0.1646 0.149 Uiso 1 1 calc R
H06B H 0.2535 0.1079 -0.3089 0.149 Uiso 1 1 calc R
H06C H 0.2642 0.0587 -0.2630 0.149 Uiso 1 1 calc R
C120 C 0.5140(7) 0.15902(18) -0.0432(6) 0.1070(16) Uani 1 1 d .
C062 C 0.0028(6) 0.06694(15) -0.4505(4) 0.0916(13) Uani 1 1 d .
H06D H 0.0631 0.0410 -0.4575 0.137 Uiso 1 1 calc R
H06E H 0.0312 0.0899 -0.5045 0.137 Uiso 1 1 calc R
H06F H -0.1071 0.0605 -0.4806 0.137 Uiso 1 1 calc R
C063 C -0.2595(6) 0.28861(17) 0.4626(5) 0.1026(15) Uani 1 1 d .
H06G H -0.1544 0.2787 0.4999 0.154 Uiso 1 1 calc R
H06H H -0.3325 0.2714 0.4983 0.154 Uiso 1 1 calc R
H06I H -0.2689 0.3190 0.4847 0.154 Uiso 1 1 calc R
C064 C -0.4596(6) 0.29864(17) 0.2446(6) 0.1073(16) Uani 1 1 d .
H06J H -0.4707 0.3292 0.2643 0.161 Uiso 1 1 calc R
H06K H -0.5354 0.2817 0.2775 0.161 Uiso 1 1 calc R
H06L H -0.4766 0.2948 0.1501 0.161 Uiso 1 1 calc R
C065 C -0.0238(10) 0.16683(16) -0.3356(5) 0.125(2) Uani 1 1 d .
H06M H -0.0491 0.1650 -0.4310 0.188 Uiso 1 1 calc R
H06N H 0.0849 0.1747 -0.3048 0.188 Uiso 1 1 calc R
H06O H -0.0885 0.1888 -0.3079 0.188 Uiso 1 1 calc R
C066 C -0.0452(9) -0.23460(16) 0.0726(6) 0.121(2) Uani 1 1 d .
H066 H 0.0198 -0.2601 0.1070 0.145 Uiso 1 1 calc R
O9 O 0.4129(7) 0.1621(2) 0.0342(8) 0.183(3) Uani 1 1 d .
C2 C 0.6711(8) -0.1665(2) 0.4827(9) 0.150(3) Uani 1 1 d D
H2A H 0.7089 -0.1954 0.5108 0.226 Uiso 1 1 calc R
H2B H 0.6020 -0.1681 0.3959 0.226 Uiso 1 1 calc R
H2C H 0.6150 -0.1547 0.5447 0.226 Uiso 1 1 calc R
C1 C 0.9193(9) -0.1350(2) 0.6126(7) 0.141(3) Uani 1 1 d .
H1A H 1.0063 -0.1166 0.6054 0.211 Uiso 1 1 calc R
H1B H 0.9570 -0.1638 0.6410 0.211 Uiso 1 1 calc R
H1C H 0.8672 -0.1226 0.6766 0.211 Uiso 1 1 calc R
C3 C -0.0665(14) -0.2345(2) -0.0711(8) 0.189(4) Uani 1 1 d .
H3A H -0.1182 -0.2612 -0.1071 0.284 Uiso 1 1 calc R
H3B H 0.0341 -0.2327 -0.0933 0.284 Uiso 1 1 calc R
H3C H -0.1296 -0.2098 -0.1079 0.284 Uiso 1 1 calc R
C4 C -0.2003(12) -0.2395(3) 0.1152(12) 0.179(4) Uani 1 1 d .
H4A H -0.1805 -0.2400 0.2107 0.268 Uiso 1 1 calc R
H4B H -0.2506 -0.2663 0.0799 0.268 Uiso 1 1 calc R
H4C H -0.2676 -0.2151 0.0819 0.268 Uiso 1 1 calc R
O10 O 0.6271(10) 0.2379(5) -0.0944(10) 0.288(6) Uani 1 1 d .
C5 C 0.5617(17) 0.2296(9) -0.2292(11) 0.360(15) Uani 1 1 d .

loop_
_atom_site_aniso_label
_atom_site_aniso_U_11
_atom_site_aniso_U_22
_atom_site_aniso_U_33
_atom_site_aniso_U_23
_atom_site_aniso_U_13
_atom_site_aniso_U_12
N4 0.0689(15) 0.0422(12) 0.0502(13) 0.0002(9) 0.0065(11) -0.0011(10)
O5 0.0792(14) 0.0589(14) 0.0777(14) -0.0063(11) 0.0010(12) -0.0003(11)
N6 0.0802(17) 0.0454(14) 0.0648(15) 0.0000(11) 0.0211(14) -0.0029(12)
N2 0.0703(15) 0.0485(14) 0.0585(15) -0.0005(11) 0.0179(13) 0.0020(11)
O12 0.1004(16) 0.0609(13) 0.0506(11) 0.0035(9) 0.0147(11) 0.0042(12)
C006 0.079(2) 0.0433(15) 0.0619(18) -0.0050(13) 0.0239(16) -0.0137(13)
O8 0.0917(16) 0.0616(14) 0.0719(14) 0.0011(11) 0.0116(13) 0.0059(11)
O4 0.0826(14) 0.0445(11) 0.0781(14) -0.0123(10) 0.0116(12) 0.0067(10)
C009 0.086(2) 0.0402(16) 0.0684(19) -0.0003(13) 0.0287(17) -0.0043(14)
C010 0.0739(19) 0.0460(16) 0.0471(15) -0.0007(11) 0.0071(14) -0.0070(13)
C011 0.0757(18) 0.0391(14) 0.0522(15) 0.0006(11) 0.0094(14) -0.0058(12)
C012 0.077(2) 0.0488(17) 0.070(2) 0.0027(14) 0.0234(17) 0.0057(14)
C013 0.0775(19) 0.0455(15) 0.0543(16) 0.0012(12) 0.0123(15) -0.0005(13)
C014 0.0779(19) 0.0483(16) 0.0595(17) 0.0035(13) 0.0202(15) -0.0004(14)
N5 0.0749(15) 0.0412(13) 0.0632(15) -0.0031(11) 0.0097(13) -0.0057(11)
O2 0.0938(17) 0.0574(14) 0.0839(16) 0.0074(12) 0.0110(14) 0.0176(12)
C017 0.0788(19) 0.0453(16) 0.0549(16) -0.0001(12) 0.0128(15) -0.0002(13)
C018 0.082(2) 0.0496(18) 0.0678(19) -0.0031(14) 0.0191(17) -0.0073(14)
C019 0.0735(19) 0.0554(18) 0.0632(18) 0.0046(14) 0.0149(16) 0.0118(14)
C020 0.095(2) 0.0457(17) 0.073(2) -0.0041(14) 0.0296(19) -0.0094(15)
C021 0.092(2) 0.0463(17) 0.075(2) 0.0058(14) 0.0328(19) 0.0055(15)
C022 0.083(2) 0.0504(18) 0.0653(19) -0.0035(14) 0.0129(17) 0.0029(15)
N3 0.0707(15) 0.0470(14) 0.0786(18) -0.0087(12) 0.0034(13) 0.0023(12)
N1 0.0882(19) 0.0548(15) 0.0576(15) -0.0016(11) 0.0087(14) 0.0048(13)
C025 0.0715(18) 0.0467(16) 0.0535(16) -0.0014(12) 0.0106(14) -0.0027(13)
O6 0.139(2) 0.0443(13) 0.106(2) -0.0066(13) 0.0222(19) 0.0056(14)
O3 0.0726(14) 0.0764(17) 0.0969(18) -0.0233(14) -0.0070(13) 0.0075(12)
C028 0.0743(18) 0.0477(16) 0.0611(17) -0.0043(13) 0.0122(15) -0.0004(13)
O7 0.134(3) 0.0668(18) 0.114(2) 0.0219(16) 0.001(2) 0.0206(17)
C030 0.092(2) 0.0506(19) 0.085(2) -0.0037(16) 0.028(2) 0.0069(16)
C031 0.106(3) 0.0418(17) 0.083(2) -0.0025(15) 0.040(2) -0.0051(16)
C032 0.089(2) 0.059(2) 0.079(2) 0.0074(17) 0.0265(19) 0.0050(17)
C033 0.079(2) 0.0509(18) 0.073(2) 0.0079(14) 0.0220(17) 0.0119(15)
C034 0.101(3) 0.053(2) 0.088(3) -0.0125(17) 0.023(2) -0.0009(17)
C035 0.076(2) 0.0548(19) 0.090(2) -0.0083(17) 0.0038(18) 0.0005(15)
C036 0.083(2) 0.0432(15) 0.081(2) -0.0099(15) 0.0073(18) -0.0060(14)
C037 0.0708(18) 0.0466(16) 0.0642(18) -0.0017(13) 0.0035(15) 0.0004(13)
C038 0.102(3) 0.0494(19) 0.085(2) -0.0084(16) 0.031(2) -0.0116(17)
C039 0.099(3) 0.069(2) 0.064(2) -0.0114(16) 0.0156(19) -0.0200(19)
C040 0.097(3) 0.064(2) 0.075(2) -0.0118(17) 0.016(2) -0.0018(18)
O11 0.170(3) 0.0725(17) 0.0672(15) 0.0003(14) 0.0404(18) 0.0172(18)
C042 0.0700(18) 0.0499(16) 0.0588(17) 0.0019(13) 0.0161(15) 0.0004(13)
C043 0.104(3) 0.051(2) 0.089(3) 0.0072(17) 0.030(2) 0.0039(17)
C044 0.077(2) 0.0521(17) 0.0653(19) 0.0020(14) 0.0111(17) 0.0063(14)
C045 0.074(2) 0.0536(19) 0.086(2) -0.0069(16) 0.0100(18) 0.0015(15)
C046 0.085(2) 0.072(2) 0.084(2) 0.0104(18) 0.009(2) 0.0138(18)
C047 0.106(3) 0.0576(19) 0.0585(18) 0.0041(15) 0.0250(18) 0.0084(17)
O1 0.145(3) 0.0740(17) 0.0671(15) -0.0123(13) -0.0104(17) 0.0090(16)
C049 0.085(2) 0.0625(19) 0.0505(16) 0.0041(14) 0.0099(15) 0.0024(15)
C050 0.084(2) 0.092(3) 0.070(2) 0.0052(19) 0.0109(19) 0.000(2)
C051 0.105(3) 0.099(3) 0.069(2) -0.001(2) 0.010(2) 0.011(2)
C052 0.108(3) 0.077(3) 0.102(3) 0.016(2) 0.011(3) 0.025(2)
C053 0.091(2) 0.062(2) 0.0585(18) -0.0034(15) 0.0099(18) 0.0020(17)
C054 0.080(2) 0.060(2) 0.093(3) -0.0160(18) 0.007(2) -0.0082(16)
C055 0.079(2) 0.063(2) 0.106(3) -0.0056(19) 0.024(2) 0.0070(16)
C056 0.120(3) 0.105(4) 0.065(2) 0.007(2) 0.009(2) 0.037(3)
C057 0.154(4) 0.051(2) 0.129(4) 0.001(2) 0.025(3) 0.014(2)
C058 0.094(2) 0.070(2) 0.0570(18) -0.0006(15) 0.0216(18) -0.0015(18)
C059 0.123(3) 0.068(2) 0.0556(19) 0.0064(16) 0.023(2) 0.006(2)
C060 0.106(3) 0.102(3) 0.098(3) -0.021(3) 0.038(3) -0.020(3)
C120 0.108(3) 0.089(3) 0.113(4) 0.010(3) 0.002(3) 0.023(3)
C062 0.134(4) 0.090(3) 0.0548(19) -0.0019(18) 0.030(2) -0.004(3)
C063 0.124(4) 0.077(3) 0.109(3) -0.031(2) 0.031(3) 0.012(2)
C064 0.097(3) 0.079(3) 0.144(5) 0.010(3) 0.024(3) 0.017(2)
C065 0.240(7) 0.072(3) 0.076(3) 0.016(2) 0.063(4) 0.013(3)
C066 0.182(6) 0.053(2) 0.133(5) -0.008(2) 0.046(4) 0.006(3)
O9 0.134(4) 0.166(5) 0.212(6) -0.052(4) -0.038(4) 0.043(3)
C2 0.138(5) 0.102(4) 0.199(7) 0.072(5) 0.013(5) -0.006(4)
C1 0.164(6) 0.105(4) 0.125(4) 0.022(3) -0.025(4) 0.038(4)
C3 0.326(12) 0.095(5) 0.139(6) -0.046(4) 0.039(7) 0.042(6)
C4 0.220(9) 0.106(5) 0.225(10) -0.001(5) 0.080(8) -0.054(6)
O10 0.201(7) 0.444(18) 0.213(8) 0.104(10) 0.036(6) -0.008(9)
C5 0.251(13) 0.73(4) 0.111(6) 0.106(13) 0.057(8) 0.21(2)

loop_
_atom_type_symbol
_atom_type_description
_atom_type_scat_dispersion_real
_atom_type_scat_dispersion_imag
_atom_type_scat_source
C C 0.0181 0.0091 'International Tables Vol C Tables 4.2.6.8 and 6.1.1.4'
H H 0.0000 0.0000 'International Tables Vol C Tables 4.2.6.8 and 6.1.1.4'
N N 0.0311 0.0180 'International Tables Vol C Tables 4.2.6.8 and 6.1.1.4'
O O 0.0492 0.0322 'International Tables Vol C Tables 4.2.6.8 and 6.1.1.4'

loop_
_geom_angle_atom_site_label_1
_geom_angle_atom_site_label_2
_geom_angle_atom_site_label_3
_geom_angle
C010 N4 C011 117.7(3)
C021 N6 C009 117.3(3)
C042 N2 C014 117.3(3)
C047 O12 C049 106.3(2)
C018 C006 N5 125.7(3)
C018 C006 C009 120.0(3)
N5 C006 C009 114.3(3)
C032 O8 C051 115.3(3)
C017 O4 C045 117.5(2)
N6 C009 C020 123.4(3)
N6 C009 C006 117.2(3)
C020 C009 C006 119.4(3)
N4 C010 C028 125.4(3)
N4 C010 C025 115.6(3)
C028 C010 C025 119.1(3)
N4 C011 C037 117.9(3)
N4 C011 C013 122.3(3)
C037 C011 C013 119.8(3)
C014 C012 C030 119.4(3)
C014 C012 C033 117.2(3)
C030 C012 C033 123.3(3)
C017 C013 C036 124.5(3)
C017 C013 C011 117.1(3)
C036 C013 C011 118.4(3)
N2 C014 C012 122.5(3)
N2 C014 C022 116.9(3)
C012 C014 C022 120.5(3)
C025 N5 C006 129.9(3)
C033 O2 C046 119.6(3)
O4 C017 C028 125.0(3)
O4 C017 C013 114.9(3)
C028 C017 C013 120.0(3)
C006 C018 C039 119.4(3)
C033 C019 C042 117.5(3)
C038 C020 C009 119.3(3)
C038 C020 C031 124.5(3)
C009 C020 C031 116.2(3)
N6 C021 C043 124.2(3)
N6 C021 C032 119.1(3)
C043 C021 C032 116.6(3)
C040 C022 N1 126.1(3)
C040 C022 C014 118.0(3)
N1 C022 C014 115.8(3)
C044 N3 C037 130.2(3)
C053 N1 C022 128.4(3)
O5 C025 N5 124.8(3)
O5 C025 C010 122.8(3)
N5 C025 C010 112.2(3)
C031 O6 C057 118.1(4)
C017 C028 C010 117.4(3)
C034 C030 C012 119.1(3)
O6 C031 C043 125.6(4)
O6 C031 C020 113.8(3)
C043 C031 C020 120.5(3)
O7 C032 O8 122.5(4)
O7 C032 C021 123.6(4)
O8 C032 C021 113.9(3)
O2 C033 C019 124.3(3)
O2 C033 C012 115.5(3)
C019 C033 C012 120.2(3)
C030 C034 C040 122.3(3)
C037 C035 C054 119.0(3)
C054 C036 C013 120.2(3)
C035 C037 C011 120.9(3)
C035 C037 N3 125.0(3)
C011 C037 N3 114.2(3)
C039 C038 C020 120.8(3)
C038 C039 C018 121.1(3)
C022 C040 C034 120.6(4)
N2 C042 C019 125.1(3)
N2 C042 C044 117.1(3)
C019 C042 C044 117.7(3)
C031 C043 C021 118.4(4)
O3 C044 N3 125.1(3)
O3 C044 C042 122.4(3)
N3 C044 C042 112.5(3)
O4 C045 C055 109.3(3)
O2 C046 C052 108.2(4)
O11 C047 O12 122.6(3)
O11 C047 C059 130.6(3)
O12 C047 C059 106.8(3)
O12 C049 C053 111.1(3)
O12 C049 C050 105.1(3)
C053 C049 C050 117.1(3)
O12 C049 C058 101.9(3)
C053 C049 C058 116.6(3)
C050 C049 C058 103.4(3)
C049 C050 C056 101.7(4)
C2 C052 C046 111.2(4)
C2 C052 C1 111.6(6)
C046 C052 C1 108.6(4)
O1 C053 N1 125.4(3)
O1 C053 C049 119.3(3)
N1 C053 C049 115.3(3)
C036 C054 C035 121.7(3)
C064 C055 C045 110.1(4)
C064 C055 C063 112.6(4)
C045 C055 C063 109.8(4)
C050 C056 C059 103.5(3)
O6 C057 C066 106.8(4)
C062 C058 C059 116.1(3)
C062 C058 C060 108.1(4)
C059 C058 C060 112.8(3)
C062 C058 C049 114.3(3)
C059 C058 C049 92.4(3)
C060 C058 C049 112.5(3)
C047 C059 C065 114.1(4)
C047 C059 C058 100.3(3)
C065 C059 C058 119.8(4)
C047 C059 C056 102.4(4)
C065 C059 C056 115.2(4)
C058 C059 C056 102.5(3)
C3 C066 C057 111.7(6)
C3 C066 C4 112.3(8)
C057 C066 C4 110.4(6)

loop_
_geom_bond_atom_site_label_1
_geom_bond_atom_site_label_2
_geom_bond_distance
N4 C010 1.305(4)
N4 C011 1.356(4)
O5 C025 1.215(4)
N6 C021 1.319(4)
N6 C009 1.366(4)
N2 C042 1.306(4)
N2 C014 1.379(4)
O12 C047 1.367(4)
O12 C049 1.468(4)
C006 C018 1.365(5)
C006 N5 1.394(4)
C006 C009 1.432(5)
O8 C032 1.328(5)
O8 C051 1.430(5)
O4 C017 1.360(4)
O4 C045 1.423(4)
C009 C020 1.413(5)
C010 C028 1.396(5)
C010 C025 1.509(4)
C011 C037 1.407(5)
C011 C013 1.417(4)
C012 C014 1.405(5)
C012 C030 1.415(5)
C012 C033 1.421(5)
C013 C017 1.409(5)
C013 C036 1.411(4)
C014 C022 1.422(5)
N5 C025 1.342(4)
O2 C033 1.348(4)
O2 C046 1.437(5)
C017 C028 1.376(4)
C018 C039 1.424(5)
C019 C033 1.369(5)
C019 C042 1.415(4)
C020 C038 1.391(6)
C020 C031 1.426(5)
C021 C043 1.410(5)
C021 C032 1.483(6)
C022 C040 1.378(5)
C022 N1 1.390(4)
N3 C044 1.344(5)
N3 C037 1.410(4)
N1 C053 1.354(4)
O6 C031 1.350(4)
O6 C057 1.449(5)
O3 C044 1.220(4)
O7 C032 1.220(5)
C030 C034 1.345(6)
C031 C043 1.354(6)
C034 C040 1.400(6)
C035 C037 1.367(5)
C035 C054 1.408(6)
C036 C054 1.362(6)
C038 C039 1.361(6)
O11 C047 1.188(5)
C042 C044 1.513(5)
C045 C055 1.519(5)
C046 C052 1.499(6)
C047 C059 1.507(5)
O1 C053 1.206(4)
C049 C053 1.507(5)
C049 C050 1.529(6)
C049 C058 1.541(5)
C050 C056 1.542(7)
C052 C2 1.461(8)
C052 C1 1.523(7)
C055 C064 1.510(6)
C055 C063 1.532(7)
C056 C059 1.549(7)
C057 C066 1.518(8)
C058 C062 1.520(5)
C058 C059 1.528(6)
C058 C060 1.534(6)
C059 C065 1.524(6)
C120 O9 1.322(9)
C066 C3 1.451(10)
C066 C4 1.525(11)
O10 C5 1.401(16)

loop_
_geom_torsion_atom_site_label_1
_geom_torsion_atom_site_label_2
_geom_torsion_atom_site_label_3
_geom_torsion_atom_site_label_4
_geom_torsion
C021 N6 C009 C020 -2.0(5)
C021 N6 C009 C006 178.1(3)
C018 C006 C009 N6 -177.2(3)
N5 C006 C009 N6 3.6(5)
C018 C006 C009 C020 2.8(5)
N5 C006 C009 C020 -176.4(3)
C011 N4 C010 C028 -1.4(5)
C011 N4 C010 C025 178.9(3)
C010 N4 C011 C037 -178.7(3)
C010 N4 C011 C013 3.1(4)
N4 C011 C013 C017 -3.5(5)
C037 C011 C013 C017 178.3(3)
N4 C011 C013 C036 177.4(3)
C037 C011 C013 C036 -0.8(5)
C042 N2 C014 C012 5.2(5)
C042 N2 C014 C022 -176.8(3)
C030 C012 C014 N2 178.0(3)
C033 C012 C014 N2 -3.8(5)
C030 C012 C014 C022 0.1(6)
C033 C012 C014 C022 178.3(3)
C018 C006 N5 C025 -0.8(6)
C009 C006 N5 C025 178.2(3)
C045 O4 C017 C028 -7.1(5)
C045 O4 C017 C013 174.8(3)
C036 C013 C017 O4 -0.4(5)
C011 C013 C017 O4 -179.4(3)
C036 C013 C017 C028 -178.7(3)
C011 C013 C017 C028 2.3(5)
N5 C006 C018 C039 175.7(4)
C009 C006 C018 C039 -3.4(6)
N6 C009 C020 C038 179.3(4)
C006 C009 C020 C038 -0.7(6)
N6 C009 C020 C031 0.5(5)
C006 C009 C020 C031 -179.5(3)
C009 N6 C021 C043 2.9(5)
C009 N6 C021 C032 -178.7(3)
N2 C014 C022 C040 -178.8(4)
C012 C014 C022 C040 -0.7(6)
N2 C014 C022 N1 2.5(5)
C012 C014 C022 N1 -179.4(3)
C040 C022 N1 C053 -10.0(7)
C014 C022 N1 C053 168.5(4)
C006 N5 C025 O5 9.3(6)
C006 N5 C025 C010 -167.4(3)
N4 C010 C025 O5 -154.3(3)
C028 C010 C025 O5 26.1(5)
N4 C010 C025 N5 22.5(4)
C028 C010 C025 N5 -157.2(3)
O4 C017 C028 C010 -178.9(3)
C013 C017 C028 C010 -0.8(5)
N4 C010 C028 C017 0.3(5)
C025 C010 C028 C017 180.0(3)
C014 C012 C030 C034 0.3(6)
C033 C012 C030 C034 -177.8(4)
C057 O6 C031 C043 0.8(7)
C057 O6 C031 C020 -178.0(4)
C038 C020 C031 O6 0.3(6)
C009 C020 C031 O6 179.0(4)
C038 C020 C031 C043 -178.6(4)
C009 C020 C031 C043 0.1(6)
C051 O8 C032 O7 -0.8(6)
C051 O8 C032 C021 177.6(4)
N6 C021 C032 O7 172.7(4)
C043 C021 C032 O7 -8.8(6)
N6 C021 C032 O8 -5.7(5)
C043 C021 C032 O8 172.9(4)
C046 O2 C033 C019 8.3(6)
C046 O2 C033 C012 -170.6(4)
C042 C019 C033 O2 -176.2(4)
C042 C019 C033 C012 2.7(5)
C014 C012 C033 O2 178.7(3)
C030 C012 C033 O2 -3.2(6)
C014 C012 C033 C019 -0.3(5)
C030 C012 C033 C019 177.8(4)
C012 C030 C034 C040 0.1(7)
C017 C013 C036 C054 -179.8(4)
C011 C013 C036 C054 -0.8(5)
C054 C035 C037 C011 -0.8(6)
C054 C035 C037 N3 177.6(4)
N4 C011 C037 C035 -176.7(3)
C013 C011 C037 C035 1.6(5)
N4 C011 C037 N3 4.7(5)
C013 C011 C037 N3 -176.9(3)
C044 N3 C037 C035 7.7(6)
C044 N3 C037 C011 -173.8(4)
C009 C020 C038 C039 -0.7(6)
C031 C020 C038 C039 178.0(4)
C020 C038 C039 C018 0.1(7)
C006 C018 C039 C038 2.0(6)
N1 C022 C040 C034 179.6(4)
C014 C022 C040 C034 1.1(6)
C030 C034 C040 C022 -0.8(7)
C014 N2 C042 C019 -2.6(5)
C014 N2 C042 C044 -178.4(3)
C033 C019 C042 N2 -1.3(6)
C033 C019 C042 C044 174.4(3)
O6 C031 C043 C021 -178.1(4)
C020 C031 C043 C021 0.7(6)
N6 C021 C043 C031 -2.3(6)
C032 C021 C043 C031 179.3(4)
C037 N3 C044 O3 -1.0(7)
C037 N3 C044 C042 178.6(3)
N2 C042 C044 O3 -157.8(4)
C019 C042 C044 O3 26.2(5)
N2 C042 C044 N3 22.7(5)
C019 C042 C044 N3 -153.4(3)
C017 O4 C045 C055 -174.2(3)
C033 O2 C046 C052 168.1(4)
C049 O12 C047 O11 178.7(4)
C049 O12 C047 C059 -0.1(4)
C047 O12 C049 C053 159.3(3)
C047 O12 C049 C050 -73.2(4)
C047 O12 C049 C058 34.4(4)
O12 C049 C050 C056 69.2(4)
C053 C049 C050 C056 -167.0(3)
C058 C049 C050 C056 -37.2(4)
O2 C046 C052 C2 -56.4(7)
O2 C046 C052 C1 -179.5(5)
C022 N1 C053 O1 4.2(7)
C022 N1 C053 C049 -174.5(4)
O12 C049 C053 O1 166.2(4)
C050 C049 C053 O1 45.5(6)
C058 C049 C053 O1 -77.7(5)
O12 C049 C053 N1 -15.1(5)
C050 C049 C053 N1 -135.8(4)
C058 C049 C053 N1 101.0(4)
C013 C036 C054 C035 1.6(7)
C037 C035 C054 C036 -0.9(7)
O4 C045 C055 C064 173.2(4)
O4 C045 C055 C063 -62.2(5)
C049 C050 C056 C059 1.7(4)
C031 O6 C057 C066 165.6(5)
O12 C049 C058 C062 -172.2(3)
C053 C049 C058 C062 66.7(4)
C050 C049 C058 C062 -63.4(4)
O12 C049 C058 C059 -52.0(3)
C053 C049 C058 C059 -173.2(3)
C050 C049 C058 C059 56.8(3)
O12 C049 C058 C060 63.9(4)
C053 C049 C058 C060 -57.2(4)
C050 C049 C058 C060 172.7(4)
O11 C047 C059 C065 17.6(8)
O12 C047 C059 C065 -163.7(5)
O11 C047 C059 C058 147.0(5)
O12 C047 C059 C058 -34.3(4)
O11 C047 C059 C056 -107.6(6)
O12 C047 C059 C056 71.1(4)
C062 C058 C059 C047 169.4(4)
C060 C058 C059 C047 -65.0(4)
C049 C058 C059 C047 50.7(3)
C062 C058 C059 C065 -65.0(6)
C060 C058 C059 C065 60.7(5)
C049 C058 C059 C065 176.4(4)
C062 C058 C059 C056 64.1(5)
C060 C058 C059 C056 -170.3(3)
C049 C058 C059 C056 -54.6(3)
C050 C056 C059 C047 -69.2(4)
C050 C056 C059 C065 166.4(4)
C050 C056 C059 C058 34.5(4)
O6 C057 C066 C3 60.6(8)
O6 C057 C066 C4 -65.1(7)
